data_2003086
loop_
_publ_author_name
'Krebs, Frederik C.'
'Laursen, Bo W.'
'Johannsen, Ib'
'Faldt, Andr\'e'
'Bechgaard, Klaus'
'Jacobsen, Claus S.'
'Thorup, Niels'
'Boubekeur, Kamal'

_publ_section_title
;
 The geometry and structural properties of the
 4,8,12-trioxa-4,8,12,12c-tetrahydrodibenzo[cd,mn]pyrene system
 in the cationic state. Structures of a planar organic cation with
 various monovalent and divalent anions
;
_journal_coden_ASTM ASBSDK
_journal_issue 3
_journal_name_full
;
 Acta Crystallographica, Section B: Structural Science
;
_journal_page_first 410
_journal_page_last 423
_journal_paper_doi 10.1107/S0108768198016140
_journal_volume 55
_journal_year 1999
_chemical_formula_moiety 'C31 H33 O3,F6 P,C2 H3 N'
_chemical_formula_sum 'C33 H36 F6 N O3 P'
_chemical_formula_weight 639.60
_chemical_name_systematic
;
 2,6,10-tri-tert-butyl-4,8,12-trioxa-4,8,12,12c-tetrahydro-
dibenzo[cd,mn]pyrenium hexafluorophosphate acetonitrile
;
_space_group_IT_number 14
_symmetry_cell_setting monoclinic
_symmetry_space_group_name_Hall '-P 2yn'
_symmetry_space_group_name_H-M 'P 1 21/n 1'
_audit_creation_method SHELXL-97
_cell_angle_alpha 90.00
_cell_angle_beta 102.87(3)
_cell_angle_gamma 90.00
_cell_formula_units_Z 4
_cell_length_a 12.085(2)
_cell_length_b 11.347(2)
_cell_length_c 22.930(5)
_cell_measurement_temperature 120(2)
_cell_volume 3065.4(11)
_computing_cell_refinement 'SAINT Siemens'
_computing_data_collection 'SMART Siemens'
_computing_data_reduction 'SAINT Siemens'
_computing_molecular_graphics 'SHELXTL (Sheldrick)'
_computing_publication_material 'XCIF (Sheldrick)'
_computing_structure_refinement 'SHELXL-97 (Sheldrick, 1997)'
_computing_structure_solution 'SHELXS-97 (Sheldrick, 1990)'
_diffrn_ambient_temperature 293(2)
_diffrn_detector_area_resol_mean 8.192
_diffrn_measured_fraction_theta_full 0.949
_diffrn_measured_fraction_theta_max 0.949
_diffrn_measurement_device_type 'Siemens SMART CCD'
_diffrn_measurement_method 'omega scan, frame data integration'
_diffrn_radiation_monochromator graphite
_diffrn_radiation_source 'fine-focus sealed tube'
_diffrn_radiation_type MoK\a
_diffrn_radiation_wavelength 0.71073
_diffrn_reflns_av_R_equivalents 0.0254
_diffrn_reflns_av_sigmaI/netI 0.0195
_diffrn_reflns_limit_h_max 15
_diffrn_reflns_limit_h_min -15
_diffrn_reflns_limit_k_max 14
_diffrn_reflns_limit_k_min -14
_diffrn_reflns_limit_l_max 28
_diffrn_reflns_limit_l_min -28
_diffrn_reflns_number 31555
_diffrn_reflns_theta_full 26.36
_diffrn_reflns_theta_max 26.36
_diffrn_reflns_theta_min 1.77
_exptl_absorpt_coefficient_mu 0.162
_exptl_absorpt_correction_T_max 0.978
_exptl_absorpt_correction_T_min 0.853
_exptl_absorpt_correction_type empirical
_exptl_crystal_colour orange
_exptl_crystal_density_diffrn 1.386
_exptl_crystal_density_method 'not measured'
_exptl_crystal_description plate
_exptl_crystal_F_000 1336
_exptl_crystal_size_max 0.48
_exptl_crystal_size_mid 0.40
_exptl_crystal_size_min 0.15
_refine_diff_density_max 0.275
_refine_diff_density_min -0.386
_refine_ls_extinction_method none
_refine_ls_goodness_of_fit_ref 1.043
_refine_ls_hydrogen_treatment mixed
_refine_ls_matrix_type full
_refine_ls_number_parameters 434
_refine_ls_number_reflns 6252
_refine_ls_number_restraints 0
_refine_ls_restrained_S_all 1.043
_refine_ls_R_factor_all 0.0484
_refine_ls_R_factor_gt 0.0364
_refine_ls_shift/su_max 0.054
_refine_ls_structure_factor_coef Fsqd
_refine_ls_weighting_details 'w=1/[\s^2^(Fo^2^)+(0.0441P)^2^+1.7107P] where P=(Fo^2^+2Fc^2^)/3'
_refine_ls_weighting_scheme calc
_refine_ls_wR_factor_ref 0.0997
_reflns_number_gt 5092
_reflns_number_total 6252
_reflns_threshold_expression >2sigma(I)
_cod_data_source_file os0007.cif
_cod_data_source_block 11
_cod_depositor_comments
;
The following automatic conversions were performed:

'_refine_ls_weighting_scheme' value 'calc
w=1/[\s^2^(Fo^2^)+(0.0441P)^2^+1.7107P] where P=(Fo^2^+2Fc^2^)/3' was
changed to 'calc'. New tag '_refine_ls_weighting_details' was
created. The value of the new tag was set to
'w=1/[\s^2^(Fo^2^)+(0.0441P)^2^+1.7107P] where P=(Fo^2^+2Fc^2^)/3'.

Automatic conversion script
Id: cif_fix_values 3143 2015-03-26 13:38:13Z robertas 
;
_cod_original_sg_symbol_H-M 'P 21/n'
_cod_database_code 2003086

loop_
_symmetry_equiv_pos_as_xyz
'x, y, z'
'-x+1/2, y+1/2, -z+1/2'
'-x, -y, -z'
'x-1/2, -y-1/2, z-1/2'

loop_
_atom_site_label
_atom_site_fract_x
_atom_site_fract_y
_atom_site_fract_z
_atom_site_U_iso_or_equiv
_atom_site_adp_type
_atom_site_calc_flag
_atom_site_refinement_flags
_atom_site_occupancy
_atom_site_disorder_assembly
_atom_site_disorder_group
_atom_site_type_symbol
P1 0.34656(3) 0.41333(4) 0.101226(17) 0.02354(11) Uani d . 1 . . P
F1 0.29677(10) 0.32970(9) 0.04514(4) 0.0405(3) Uani d . 1 . . F
F2 0.46557(9) 0.34492(9) 0.11102(5) 0.0449(3) Uani d . 1 . . F
F3 0.22908(9) 0.48232(10) 0.09040(6) 0.0463(3) Uani d . 1 . . F
F4 0.38972(9) 0.50418(9) 0.05780(5) 0.0417(3) Uani d . 1 . . F
F5 0.39743(11) 0.49646(11) 0.15628(5) 0.0546(3) Uani d . 1 . . F
F6 0.30390(12) 0.32194(11) 0.14362(5) 0.0555(3) Uani d . 1 . . F
O1 -0.46862(8) 0.22621(9) -0.08095(4) 0.0194(2) Uani d . 1 . . O
O2 -0.75326(8) 0.06305(9) 0.01318(4) 0.0200(2) Uani d . 1 . . O
O3 -0.37139(8) 0.12015(9) 0.12786(4) 0.0188(2) Uani d . 1 . . O
C1 -0.53172(12) 0.13935(12) 0.02060(6) 0.0166(3) Uani d . 1 . . C
C2 -0.61116(12) 0.14647(12) -0.03352(6) 0.0171(3) Uani d . 1 . . C
C3 -0.57861(12) 0.18952(12) -0.08450(6) 0.0181(3) Uani d . 1 . . C
C4 -0.65619(13) 0.19360(13) -0.13862(6) 0.0210(3) Uani d . 1 . . C
H4 -0.6352 0.2231 -0.1724 0.025 Uiso calc . 1 . . H
C5 -0.76712(13) 0.15266(13) -0.14209(7) 0.0221(3) Uani d . 1 . . C
C6 -0.80038(12) 0.11075(13) -0.09060(7) 0.0215(3) Uani d . 1 . . C
H6 -0.8745 0.0855 -0.0930 0.026 Uiso calc . 1 . . H
C7 -0.72266(12) 0.10755(13) -0.03697(6) 0.0188(3) Uani d . 1 . . C
C8 -0.56226(12) 0.09261(12) 0.07064(6) 0.0167(3) Uani d . 1 . . C
C9 -0.67409(12) 0.05414(13) 0.06657(6) 0.0181(3) Uani d . 1 . . C
C10 -0.70406(12) 0.00474(13) 0.11556(7) 0.0209(3) Uani d . 1 . . C
H10 -0.7780 -0.0209 0.1131 0.025 Uiso calc . 1 . . H
C11 -0.62246(13) -0.00680(13) 0.16937(7) 0.0212(3) Uani d . 1 . . C
C12 -0.51048(12) 0.03404(13) 0.17420(6) 0.0199(3) Uani d . 1 . . C
H12 -0.4572 0.0280 0.2102 0.024 Uiso calc . 1 . . H
C13 -0.48143(12) 0.08286(12) 0.12474(6) 0.0172(3) Uani d . 1 . . C
C14 -0.42035(12) 0.17520(12) 0.02379(6) 0.0165(3) Uani d . 1 . . C
C15 -0.34000(12) 0.16487(12) 0.07793(6) 0.0172(3) Uani d . 1 . . C
C16 -0.22893(12) 0.19625(13) 0.08075(6) 0.0196(3) Uani d . 1 . . C
H16 -0.1755 0.1913 0.1168 0.023 Uiso calc . 1 . . H
C17 -0.19662(12) 0.23599(12) 0.02861(7) 0.0196(3) Uani d . 1 . . C
C18 -0.27771(12) 0.24856(13) -0.02539(6) 0.0194(3) Uani d . 1 . . C
H18 -0.2566 0.2773 -0.0593 0.023 Uiso calc . 1 . . H
C19 -0.38880(12) 0.21785(12) -0.02762(6) 0.0174(3) Uani d . 1 . . C
C20 -0.85462(14) 0.14830(15) -0.20174(7) 0.0278(4) Uani d . 1 . . C
C21 -0.81103(15) 0.20551(16) -0.25274(7) 0.0328(4) Uani d . 1 . . C
H21A -0.8685 0.2006 -0.2891 0.049 Uiso calc . 1 . . H
H21B -0.7440 0.1651 -0.2578 0.049 Uiso calc . 1 . . H
H21C -0.7933 0.2867 -0.2433 0.049 Uiso calc . 1 . . H
C22 -0.96215(16) 0.2141(2) -0.19535(9) 0.0433(5) Uani d . 1 . . C
H22A -1.0175 0.2109 -0.2325 0.065 Uiso calc . 1 . . H
H22B -0.9437 0.2949 -0.1850 0.065 Uiso calc . 1 . . H
H22C -0.9926 0.1779 -0.1645 0.065 Uiso calc . 1 . . H
C23 -0.88260(16) 0.01823(17) -0.21726(7) 0.0364(4) Uani d . 1 . . C
H23A -0.9377 0.0134 -0.2545 0.055 Uiso calc . 1 . . H
H23B -0.9128 -0.0175 -0.1861 0.055 Uiso calc . 1 . . H
H23C -0.8148 -0.0225 -0.2208 0.055 Uiso calc . 1 . . H
C24 -0.65476(16) -0.06527(16) 0.22341(7) 0.0331(4) Uani d . 1 . . C
C25 -0.7698(3) -0.1145(3) 0.21274(12) 0.0346(8) Uani d P 0.647(4) A 1 C
H25A -0.7820 -0.1491 0.2490 0.052 Uiso calc P 0.65 A 1 H
H25B -0.7785 -0.1737 0.1822 0.052 Uiso calc P 0.65 A 1 H
H25C -0.8243 -0.0528 0.2001 0.052 Uiso calc P 0.65 A 1 H
C26 -0.5685(3) -0.1779(3) 0.24179(13) 0.0363(8) Uani d P 0.647(4) A 1 C
H26A -0.4913 -0.1510 0.2493 0.055 Uiso calc P 0.65 A 1 H
H26B -0.5814 -0.2340 0.2096 0.055 Uiso calc P 0.65 A 1 H
H26C -0.5824 -0.2146 0.2772 0.055 Uiso calc P 0.65 A 1 H
C27 -0.6281(3) 0.0164(3) 0.27750(12) 0.0340(8) Uani d P 0.647(4) A 1 C
H27A -0.5520 0.0457 0.2826 0.051 Uiso calc P 0.65 A 1 H
H27B -0.6350 -0.0264 0.3126 0.051 Uiso calc P 0.65 A 1 H
H27C -0.6804 0.0812 0.2714 0.051 Uiso calc P 0.65 A 1 H
C25U -0.7159(5) -0.1793(5) 0.2033(2) 0.0319(13) Uani d P 0.353(4) A 2 C
H25D -0.785(5) -0.182(5) 0.168(3) 0.048 Uiso d P 0.353(4) A 2 H
H25E -0.745(5) -0.211(5) 0.242(3) 0.048 Uiso d P 0.353(4) A 2 H
H25F -0.652(5) -0.242(5) 0.194(3) 0.048 Uiso d P 0.353(4) A 2 H
C26U -0.5761(5) -0.0654(6) 0.2765(2) 0.0385(16) Uani d P 0.353(4) A 2 C
H26D -0.5431 0.0117 0.2838 0.058 Uiso calc P 0.35 A 2 H
H26E -0.5177 -0.1217 0.2747 0.058 Uiso calc P 0.35 A 2 H
H26F -0.6122 -0.0862 0.3084 0.058 Uiso calc P 0.35 A 2 H
C27U -0.7648(5) 0.0248(5) 0.2334(2) 0.0380(14) Uani d P 0.353(4) A 2 C
H27D -0.8223 0.0274 0.1970 0.057 Uiso calc P 0.35 A 2 H
H27E -0.7363 0.1029 0.2435 0.057 Uiso calc P 0.35 A 2 H
H27F -0.7965 -0.0060 0.2650 0.057 Uiso calc P 0.35 A 2 H
C28 -0.07196(13) 0.26874(14) 0.03214(7) 0.0237(3) Uani d . 1 . . C
C29 -0.04331(15) 0.2709(2) -0.02972(8) 0.0416(5) Uani d . 1 . . C
H29A -0.0930 0.3250 -0.0552 0.062 Uiso calc . 1 . . H
H29B -0.0530 0.1934 -0.0469 0.062 Uiso calc . 1 . . H
H29C 0.0340 0.2956 -0.0258 0.062 Uiso calc . 1 . . H
C30 -0.05239(16) 0.39257(18) 0.05877(10) 0.0436(5) Uani d . 1 . . C
H30A -0.1033 0.4469 0.0342 0.065 Uiso calc . 1 . . H
H30B 0.0246 0.4160 0.0604 0.065 Uiso calc . 1 . . H
H30C -0.0662 0.3925 0.0984 0.065 Uiso calc . 1 . . H
C31 0.00802(15) 0.1819(2) 0.07142(11) 0.0510(6) Uani d . 1 . . C
H31A 0.0852 0.2051 0.0735 0.077 Uiso calc . 1 . . H
H31B -0.0043 0.1043 0.0545 0.077 Uiso calc . 1 . . H
H31C -0.0065 0.1817 0.1109 0.077 Uiso calc . 1 . . H
N1 0.80951(15) 0.51476(16) 0.18129(7) 0.0441(4) Uani d . 1 . . N
C32 0.74631(15) 0.51537(15) 0.13629(8) 0.0305(4) Uani d . 1 . . C
C33 0.66667(17) 0.51612(17) 0.07866(8) 0.0382(4) Uani d . 1 . . C
H33A 0.6654 0.4398 0.0605 0.057 Uiso calc . 1 . . H
H33B 0.6897 0.5741 0.0533 0.057 Uiso calc . 1 . . H
H33C 0.5922 0.5350 0.0841 0.057 Uiso calc . 1 . . H

loop_
_atom_site_aniso_label
_atom_site_aniso_U_11
_atom_site_aniso_U_22
_atom_site_aniso_U_33
_atom_site_aniso_U_12
_atom_site_aniso_U_13
_atom_site_aniso_U_23
P1 0.0252(2) 0.0245(2) 0.0202(2) 0.00229(16) 0.00342(16) -0.00158(15)
F1 0.0531(7) 0.0334(6) 0.0302(5) 0.0000(5) -0.0011(5) -0.0093(4)
F2 0.0330(6) 0.0319(6) 0.0653(8) 0.0104(5) 0.0012(5) 0.0002(5)
F3 0.0264(6) 0.0448(6) 0.0673(8) 0.0082(5) 0.0093(5) -0.0077(6)
F4 0.0453(6) 0.0344(6) 0.0477(6) 0.0000(5) 0.0154(5) 0.0111(5)
F5 0.0692(9) 0.0462(7) 0.0367(6) 0.0069(6) -0.0134(6) -0.0190(5)
F6 0.0782(9) 0.0528(7) 0.0427(7) -0.0055(6) 0.0292(6) 0.0126(6)
O1 0.0192(5) 0.0231(5) 0.0156(5) -0.0019(4) 0.0029(4) 0.0019(4)
O2 0.0159(5) 0.0265(5) 0.0172(5) -0.0019(4) 0.0027(4) -0.0002(4)
O3 0.0165(5) 0.0248(5) 0.0149(5) -0.0034(4) 0.0030(4) 0.0006(4)
C1 0.0187(7) 0.0129(6) 0.0185(7) 0.0022(5) 0.0045(6) -0.0020(5)
C2 0.0175(7) 0.0161(7) 0.0172(7) 0.0015(5) 0.0028(5) -0.0015(5)
C3 0.0185(7) 0.0161(7) 0.0196(7) 0.0016(5) 0.0043(6) -0.0005(5)
C4 0.0236(8) 0.0214(7) 0.0180(7) 0.0024(6) 0.0044(6) 0.0019(6)
C5 0.0224(8) 0.0219(7) 0.0199(7) 0.0050(6) 0.0005(6) -0.0003(6)
C6 0.0163(7) 0.0242(7) 0.0228(8) 0.0004(6) 0.0017(6) -0.0019(6)
C7 0.0192(7) 0.0185(7) 0.0193(7) 0.0023(5) 0.0053(6) -0.0004(5)
C8 0.0179(7) 0.0163(7) 0.0165(7) 0.0004(5) 0.0049(5) -0.0021(5)
C9 0.0182(7) 0.0189(7) 0.0172(7) 0.0004(5) 0.0035(6) -0.0033(5)
C10 0.0190(7) 0.0236(7) 0.0215(7) -0.0048(6) 0.0077(6) -0.0036(6)
C11 0.0250(8) 0.0221(7) 0.0180(7) -0.0041(6) 0.0077(6) -0.0030(6)
C12 0.0215(7) 0.0230(7) 0.0149(7) -0.0024(6) 0.0031(6) -0.0009(6)
C13 0.0168(7) 0.0167(7) 0.0187(7) -0.0007(5) 0.0049(5) -0.0022(5)
C14 0.0178(7) 0.0147(6) 0.0175(7) -0.0004(5) 0.0050(5) -0.0013(5)
C15 0.0205(7) 0.0168(7) 0.0154(7) 0.0001(5) 0.0061(6) -0.0008(5)
C16 0.0178(7) 0.0212(7) 0.0188(7) -0.0006(6) 0.0022(6) -0.0012(6)
C17 0.0193(7) 0.0159(7) 0.0242(7) -0.0013(5) 0.0064(6) -0.0026(6)
C18 0.0220(8) 0.0179(7) 0.0198(7) -0.0014(6) 0.0081(6) 0.0004(6)
C19 0.0207(7) 0.0153(7) 0.0160(7) 0.0007(5) 0.0036(6) -0.0007(5)
C20 0.0238(8) 0.0357(9) 0.0200(8) 0.0020(7) -0.0035(6) 0.0038(7)
C21 0.0354(10) 0.0380(9) 0.0200(8) 0.0002(8) -0.0046(7) 0.0051(7)
C22 0.0257(9) 0.0637(13) 0.0356(10) 0.0118(9) -0.0038(8) 0.0088(9)
C23 0.0379(10) 0.0423(10) 0.0223(8) -0.0100(8) -0.0076(7) 0.0016(7)
C24 0.0416(10) 0.0391(10) 0.0210(8) -0.0191(8) 0.0124(7) -0.0008(7)
C25 0.0299(15) 0.0520(19) 0.0226(13) -0.0166(15) 0.0070(11) 0.0056(12)
C26 0.0408(17) 0.0370(16) 0.0327(15) -0.0028(12) 0.0112(12) 0.0135(12)
C27 0.0383(16) 0.0459(19) 0.0214(13) -0.0132(14) 0.0142(11) -0.0047(12)
C25U 0.035(3) 0.031(3) 0.031(3) -0.009(2) 0.008(2) 0.004(2)
C26U 0.040(3) 0.055(4) 0.021(2) -0.019(3) 0.007(2) 0.009(2)
C27U 0.051(3) 0.043(3) 0.028(3) 0.008(2) 0.024(2) 0.004(2)
C28 0.0174(7) 0.0285(8) 0.0258(8) -0.0037(6) 0.0062(6) -0.0010(6)
C29 0.0240(9) 0.0685(14) 0.0360(10) -0.0106(9) 0.0144(8) -0.0092(9)
C30 0.0297(10) 0.0419(11) 0.0628(13) -0.0171(8) 0.0183(9) -0.0190(10)
C31 0.0189(9) 0.0645(14) 0.0711(15) 0.0061(9) 0.0128(9) 0.0321(12)
N1 0.0475(10) 0.0495(10) 0.0333(9) 0.0025(8) 0.0049(8) -0.0001(7)
C32 0.0332(9) 0.0293(9) 0.0318(9) 0.0012(7) 0.0134(8) 0.0011(7)
C33 0.0407(11) 0.0340(10) 0.0366(10) 0.0029(8) 0.0015(8) 0.0000(8)

loop_
_atom_type_symbol
_atom_type_description
_atom_type_scat_dispersion_real
_atom_type_scat_dispersion_imag
_atom_type_scat_source
C C 0.0033 0.0016 'International Tables Vol C Tables 4.2.6.8 and 6.1.1.4'
H H 0.0000 0.0000 'International Tables Vol C Tables 4.2.6.8 and 6.1.1.4'
O O 0.0106 0.0060 'International Tables Vol C Tables 4.2.6.8 and 6.1.1.4'
F F 0.0171 0.0103 'International Tables Vol C Tables 4.2.6.8 and 6.1.1.4'
P P 0.1023 0.0942 'International Tables Vol C Tables 4.2.6.8 and 6.1.1.4'
N N 0.0061 0.0033 'International Tables Vol C Tables 4.2.6.8 and 6.1.1.4'

loop_
_geom_angle_atom_site_label_1
_geom_angle_atom_site_label_2
_geom_angle_atom_site_label_3
_geom_angle
F6 P1 F5 91.27(7)
F6 P1 F3 90.96(7)
F5 P1 F3 90.33(7)
F6 P1 F4 179.22(7)
F5 P1 F4 89.42(7)
F3 P1 F4 89.38(7)
F6 P1 F1 89.40(7)
F5 P1 F1 179.13(7)
F3 P1 F1 90.21(7)
F4 P1 F1 89.90(6)
F6 P1 F2 90.09(7)
F5 P1 F2 90.00(7)
F3 P1 F2 178.90(7)
F4 P1 F2 89.57(6)
F1 P1 F2 89.45(7)
C3 O1 C19 120.37(11)
C9 O2 C7 120.32(11)
C15 O3 C13 120.56(11)
C8 C1 C2 120.13(13)
C8 C1 C14 120.04(13)
C2 C1 C14 119.78(13)
C1 C2 C3 119.85(13)
C1 C2 C7 119.67(13)
C3 C2 C7 120.46(13)
O1 C3 C4 119.75(13)
O1 C3 C2 120.15(13)
C4 C3 C2 120.09(13)
C3 C4 C5 119.26(14)
C4 C5 C6 120.68(13)
C4 C5 C20 121.44(14)
C6 C5 C20 117.86(14)
C7 C6 C5 119.54(14)
C6 C7 O2 119.99(13)
C6 C7 C2 119.96(13)
O2 C7 C2 120.02(13)
C1 C8 C13 120.06(13)
C1 C8 C9 119.59(13)
C13 C8 C9 120.35(13)
C10 C9 O2 119.89(13)
C10 C9 C8 119.85(13)
O2 C9 C8 120.24(12)
C9 C10 C11 119.68(13)
C10 C11 C12 120.80(13)
C10 C11 C24 119.75(14)
C12 C11 C24 119.45(14)
C13 C12 C11 118.92(13)
C12 C13 O3 119.98(13)
C12 C13 C8 120.37(13)
O3 C13 C8 119.64(12)
C1 C14 C15 119.57(13)
C1 C14 C19 119.80(13)
C15 C14 C19 120.60(13)
C16 C15 O3 120.09(13)
C16 C15 C14 119.77(13)
O3 C15 C14 120.11(12)
C15 C16 C17 119.57(13)
C18 C17 C16 120.58(13)
C18 C17 C28 120.35(13)
C16 C17 C28 119.05(13)
C19 C18 C17 119.33(13)
C18 C19 O1 119.87(12)
C18 C19 C14 120.09(13)
O1 C19 C14 120.02(13)
C21 C20 C5 112.46(14)
C21 C20 C22 108.04(14)
C5 C20 C22 109.26(14)
C21 C20 C23 109.01(14)
C5 C20 C23 108.06(13)
C22 C20 C23 110.00(15)
C26U C24 C25 126.4(3)
C26U C24 C25U 117.8(3)
C25 C24 C25U 40.7(2)
C26U C24 C27 45.3(3)
C25 C24 C27 112.8(2)
C25U C24 C27 140.3(3)
C26U C24 C11 118.0(2)
C25 C24 C11 115.65(16)
C25U C24 C11 108.7(2)
C27 C24 C11 110.45(16)
C26U C24 C26 59.7(3)
C25 C24 C26 105.7(2)
C25U C24 C26 69.6(3)
C27 C24 C26 104.9(2)
C11 C24 C26 106.45(15)
C26U C24 C27U 106.6(3)
C25 C24 C27U 61.3(3)
C25U C24 C27U 102.0(3)
C27 C24 C27U 64.1(2)
C11 C24 C27U 101.1(2)
C26 C24 C27U 152.5(2)
C31 C28 C30 109.66(16)
C31 C28 C29 108.20(15)
C30 C28 C29 107.94(15)
C31 C28 C17 111.09(13)
C30 C28 C17 107.81(13)
C29 C28 C17 112.08(13)
N1 C32 C33 179.44(19)

loop_
_geom_bond_atom_site_label_1
_geom_bond_atom_site_label_2
_geom_bond_distance
P1 F6 1.5842(12)
P1 F5 1.5861(11)
P1 F3 1.5916(11)
P1 F4 1.5993(11)
P1 F1 1.6037(11)
P1 F2 1.6055(11)
O1 C3 1.3780(18)
O1 C19 1.3818(17)
O2 C9 1.3794(17)
O2 C7 1.3797(17)
O3 C15 1.3806(17)
O3 C13 1.3821(17)
C1 C8 1.387(2)
C1 C2 1.392(2)
C1 C14 1.392(2)
C2 C3 1.402(2)
C2 C7 1.403(2)
C3 C4 1.380(2)
C4 C5 1.404(2)
C5 C6 1.412(2)
C5 C20 1.532(2)
C6 C7 1.372(2)
C8 C13 1.402(2)
C8 C9 1.403(2)
C9 C10 1.374(2)
C10 C11 1.404(2)
C11 C12 1.411(2)
C11 C24 1.531(2)
C12 C13 1.376(2)
C14 C15 1.400(2)
C14 C19 1.403(2)
C15 C16 1.376(2)
C16 C17 1.412(2)
C17 C18 1.405(2)
C17 C28 1.536(2)
C18 C19 1.377(2)
C20 C21 1.530(2)
C20 C22 1.534(2)
C20 C23 1.538(3)
C24 C26U 1.368(5)
C24 C25 1.468(3)
C24 C25U 1.510(5)
C24 C27 1.524(3)
C24 C26 1.644(3)
C24 C27U 1.732(6)
C28 C31 1.526(2)
C28 C30 1.529(2)
C28 C29 1.534(2)
N1 C32 1.139(2)
C32 C33 1.451(3)
